data_7239061
loop_
_publ_author_name
'Maurya, Hardesh K.'
'Vasudev, Prema G.'
'Gupta, Atul'

_publ_section_title
;
 A regioselective synthesis of 2,6-diarylpyridines
;
_journal_issue 31
_journal_name_full 'RSC Advances'
_journal_page_first 12955
_journal_paper_doi 10.1039/c3ra41575a
_journal_volume 3
_journal_year 2013
_chemical_formula_sum 'C19 H21 Br N2 O3'
_chemical_formula_weight 405.29
_space_group_IT_number 19
_space_group_name_Hall 'P 2ac 2ab'
_space_group_name_H-M_alt 'P 21 21 21'
_atom_sites_solution_hydrogens geom
_atom_sites_solution_primary direct
_atom_sites_solution_secondary difmap
_audit_creation_method SHELXL-97
_cell_angle_alpha 90.00
_cell_angle_beta 90.00
_cell_angle_gamma 90.00
_cell_formula_units_Z 4
_cell_length_a 4.9215(7)
_cell_length_b 13.8042(18)
_cell_length_c 26.079(3)
_cell_measurement_temperature 293(2)
_cell_volume 1771.7(4)
_computing_structure_refinement 'SHELXL-97 (Sheldrick, 1997)'
_computing_structure_solution 'SHELXS-97 (Sheldrick, 1990)'
_diffrn_ambient_temperature 293(2)
_diffrn_measured_fraction_theta_full 0.998
_diffrn_measured_fraction_theta_max 0.998
_diffrn_radiation_monochromator graphite
_diffrn_radiation_source 'fine-focus sealed tube'
_diffrn_radiation_type MoK\a
_diffrn_radiation_wavelength 0.71073
_diffrn_reflns_av_R_equivalents 0.0283
_diffrn_reflns_av_sigmaI/netI 0.0380
_diffrn_reflns_limit_h_max 6
_diffrn_reflns_limit_h_min -6
_diffrn_reflns_limit_k_max 18
_diffrn_reflns_limit_k_min -18
_diffrn_reflns_limit_l_max 34
_diffrn_reflns_limit_l_min -23
_diffrn_reflns_number 15064
_diffrn_reflns_theta_full 28.35
_diffrn_reflns_theta_max 28.35
_diffrn_reflns_theta_min 2.15
_exptl_absorpt_coefficient_mu 2.341
_exptl_crystal_density_diffrn 1.519
_exptl_crystal_density_method 'not measured'
_exptl_crystal_F_000 832
_refine_diff_density_max 0.449
_refine_diff_density_min -0.339
_refine_diff_density_rms 0.065
_refine_ls_abs_structure_details 'Flack H D (1983), Acta Cryst. A39, 876-881'
_refine_ls_abs_structure_Flack 0.007(5)
_refine_ls_extinction_method none
_refine_ls_goodness_of_fit_ref 0.806
_refine_ls_hydrogen_treatment mixed
_refine_ls_matrix_type full
_refine_ls_number_parameters 310
_refine_ls_number_reflns 4349
_refine_ls_number_restraints 0
_refine_ls_restrained_S_all 0.806
_refine_ls_R_factor_all 0.0244
_refine_ls_R_factor_gt 0.0224
_refine_ls_shift/su_max 0.185
_refine_ls_shift/su_mean 0.013
_refine_ls_structure_factor_coef Fsqd
_refine_ls_weighting_details 'calc w=1/[\s^2^(Fo^2^)+(0.0464P)^2^+0.2255P] where P=(Fo^2^+2Fc^2^)/3'
_refine_ls_weighting_scheme calc
_refine_ls_wR_factor_gt 0.0573
_refine_ls_wR_factor_ref 0.0583
_reflns_number_gt 4105
_reflns_number_total 4349
_reflns_threshold_expression >2sigma(I)
_cod_data_source_file c3ra41575a.txt
_cod_data_source_block hmk64-6
_cod_database_code 7239061

loop_
_symmetry_equiv_pos_as_xyz
'x, y, z'
'x+1/2, -y+1/2, -z'
'-x, y+1/2, -z+1/2'
'-x+1/2, -y, z+1/2'

loop_
_atom_site_label
_atom_site_type_symbol
_atom_site_fract_x
_atom_site_fract_y
_atom_site_fract_z
_atom_site_U_iso_or_equiv
_atom_site_adp_type
_atom_site_occupancy
_atom_site_symmetry_multiplicity
_atom_site_calc_flag
H1 H 0.098(5) 0.8190(14) 1.0100(8) 0.021(5) Uiso 1 1 d
H9 H 0.324(6) 0.8358(19) 1.2109(10) 0.045(7) Uiso 1 1 d
H5 H 0.560(5) 1.0685(15) 1.0769(8) 0.019(5) Uiso 1 1 d
H14 H 0.444(5) 1.1057(14) 1.2418(8) 0.019(5) Uiso 1 1 d
H8 H 0.671(4) 0.8860(14) 1.1539(8) 0.020(5) Uiso 1 1 d
H13 H 0.709(5) 1.0451(15) 1.2499(8) 0.021(5) Uiso 1 1 d
H12 H 0.173(6) 0.9799(17) 1.2681(9) 0.037(6) Uiso 1 1 d
H3 H 0.796(6) 0.9576(19) 0.9197(11) 0.043(7) Uiso 1 1 d
H6 H 0.721(5) 0.9809(15) 1.0982(7) 0.019(5) Uiso 1 1 d
H2 H 0.177(7) 0.7735(19) 0.9270(11) 0.049(8) Uiso 1 1 d
H7 H 0.849(6) 0.9205(16) 1.2004(9) 0.033(6) Uiso 1 1 d
H4 H 0.748(6) 1.0031(19) 1.0028(10) 0.042(7) Uiso 1 1 d
H11 H 0.376(5) 1.0082(17) 1.3134(9) 0.033(6) Uiso 1 1 d
H20 H -0.480(5) 1.3334(17) 1.0982(10) 0.033(6) Uiso 1 1 d
H16 H 0.385(5) 0.8354(16) 1.3007(10) 0.036(6) Uiso 1 1 d
H15 H 0.662(6) 0.8790(17) 1.2918(9) 0.031(6) Uiso 1 1 d
H17 H 0.606(5) 0.7756(15) 1.2216(8) 0.025(5) Uiso 1 1 d
H18 H 0.003(5) 1.3132(17) 1.0400(9) 0.031(6) Uiso 1 1 d
H21 H -0.247(5) 1.4131(16) 1.0973(8) 0.026(6) Uiso 1 1 d
H22 H -0.416(6) 1.3947(17) 1.0500(10) 0.040(7) Uiso 1 1 d
H19 H -0.237(5) 1.2309(18) 1.0414(10) 0.037(7) Uiso 1 1 d
Br1 Br 0.56067(4) 0.831343(11) 0.844687(6) 0.02495(6) Uani 1 1 d
O4 O -0.0324(3) 1.24103(8) 1.10587(4) 0.0189(2) Uani 1 1 d
O3 O 0.1764(3) 1.13575(9) 1.05372(4) 0.0270(3) Uani 1 1 d
N4 N 0.5258(3) 1.00693(9) 1.18917(5) 0.0171(3) Uani 1 1 d
C9 C 0.4288(3) 1.04958(10) 1.14702(5) 0.0148(3) Uani 1 1 d
N2 N -0.0046(3) 1.19663(12) 1.22430(5) 0.0258(3) Uani 1 1 d
C4 C 0.4161(3) 0.91743(10) 1.01534(5) 0.0149(3) Uani 1 1 d
O17 O 0.1669(3) 0.90588(8) 1.09256(5) 0.0207(2) Uani 1 1 d
C14 C 0.4898(4) 0.88001(13) 1.27869(7) 0.0250(4) Uani 1 1 d
C1 C 0.5026(3) 0.86613(11) 0.91390(6) 0.0179(3) Uani 1 1 d
C10 C 0.5430(4) 1.01414(11) 1.09654(5) 0.0159(3) Uani 1 1 d
C2 C 0.2932(4) 0.82234(12) 0.94093(6) 0.0212(3) Uani 1 1 d
C3 C 0.2523(4) 0.84811(11) 0.99168(6) 0.0197(3) Uani 1 1 d
C15 C 0.3653(4) 0.98115(14) 1.27843(7) 0.0240(4) Uani 1 1 d
C11 C 0.1082(3) 1.16405(11) 1.18964(6) 0.0172(3) Uani 1 1 d
C7 C 0.1341(3) 1.16495(11) 1.09692(6) 0.0171(3) Uani 1 1 d
C16 C 0.5181(4) 1.04633(12) 1.24182(6) 0.0199(3) Uani 1 1 d
C5 C 0.6266(4) 0.95991(12) 0.98754(6) 0.0208(3) Uani 1 1 d
C8 C 0.2377(3) 1.12532(11) 1.14542(6) 0.0153(3) Uani 1 1 d
C20 C 0.3570(3) 0.94296(11) 1.06995(6) 0.0146(3) Uani 1 1 d
C13 C 0.5068(4) 0.84231(12) 1.22382(7) 0.0257(4) Uani 1 1 d
C18 C -0.1512(4) 1.28468(13) 1.06053(6) 0.0229(4) Uani 1 1 d
C6 C 0.6687(4) 0.93475(13) 0.93655(7) 0.0224(3) Uani 1 1 d
C12 C 0.6602(4) 0.91122(12) 1.18875(6) 0.0204(3) Uani 1 1 d
C30 C -0.3433(4) 1.36263(14) 1.07834(7) 0.0256(4) Uani 1 1 d

loop_
_atom_site_aniso_label
_atom_site_aniso_U_11
_atom_site_aniso_U_22
_atom_site_aniso_U_33
_atom_site_aniso_U_23
_atom_site_aniso_U_13
_atom_site_aniso_U_12
Br1 0.04092(10) 0.02237(8) 0.01157(7) -0.00102(6) 0.00530(7) 0.00444(7)
O4 0.0259(6) 0.0194(5) 0.0115(5) 0.0015(4) -0.0016(5) 0.0065(5)
O3 0.0410(7) 0.0284(6) 0.0115(5) -0.0012(5) -0.0012(5) 0.0131(6)
N4 0.0211(7) 0.0177(5) 0.0126(5) -0.0013(5) -0.0017(5) 0.0020(5)
C9 0.0161(6) 0.0158(6) 0.0124(6) -0.0008(5) 0.0001(6) -0.0024(6)
N2 0.0269(8) 0.0376(8) 0.0129(6) 0.0008(6) 0.0011(6) 0.0052(6)
C4 0.0166(7) 0.0166(6) 0.0114(6) -0.0002(5) 0.0016(6) 0.0043(6)
O17 0.0217(6) 0.0232(5) 0.0173(5) -0.0022(4) 0.0067(5) -0.0043(5)
C14 0.0337(11) 0.0251(8) 0.0162(7) 0.0026(6) -0.0006(7) -0.0049(7)
C1 0.0246(9) 0.0188(6) 0.0103(6) 0.0008(5) 0.0018(6) 0.0080(6)
C10 0.0164(7) 0.0192(6) 0.0121(6) 0.0009(5) 0.0002(6) 0.0003(6)
C2 0.0256(8) 0.0204(7) 0.0175(7) -0.0034(6) 0.0006(6) -0.0003(7)
C3 0.0212(8) 0.0200(8) 0.0179(7) -0.0007(6) 0.0035(6) -0.0021(6)
C15 0.0207(8) 0.0358(9) 0.0156(7) -0.0032(7) 0.0000(6) 0.0021(7)
C11 0.0181(7) 0.0203(6) 0.0132(6) 0.0039(6) -0.0020(5) -0.0010(6)
C7 0.0213(7) 0.0164(6) 0.0136(6) 0.0016(6) -0.0003(5) 0.0018(6)
C16 0.0270(10) 0.0196(7) 0.0131(7) -0.0032(5) -0.0071(6) 0.0036(6)
C5 0.0215(9) 0.0248(7) 0.0161(7) -0.0022(6) 0.0032(6) -0.0042(6)
C8 0.0191(7) 0.0154(6) 0.0113(7) 0.0015(5) -0.0001(5) -0.0018(6)
C20 0.0158(7) 0.0144(6) 0.0136(7) 0.0011(5) 0.0016(5) 0.0028(5)
C13 0.0398(11) 0.0185(7) 0.0189(7) -0.0015(6) -0.0040(7) 0.0007(7)
C18 0.0314(9) 0.0250(8) 0.0124(7) 0.0034(6) -0.0020(7) 0.0082(7)
C6 0.0235(8) 0.0280(8) 0.0159(7) 0.0002(6) 0.0071(7) -0.0024(7)
C12 0.0242(8) 0.0218(7) 0.0150(7) -0.0011(6) -0.0021(6) 0.0075(6)
C30 0.0300(9) 0.0278(8) 0.0191(8) 0.0047(7) -0.0013(7) 0.0097(8)

loop_
_atom_type_symbol
_atom_type_description
_atom_type_scat_dispersion_real
_atom_type_scat_dispersion_imag
_atom_type_scat_source
C C 0.0033 0.0016 'International Tables Vol C Tables 4.2.6.8 and 6.1.1.4'
H H 0.0000 0.0000 'International Tables Vol C Tables 4.2.6.8 and 6.1.1.4'
N N 0.0061 0.0033 'International Tables Vol C Tables 4.2.6.8 and 6.1.1.4'
O O 0.0106 0.0060 'International Tables Vol C Tables 4.2.6.8 and 6.1.1.4'
Br Br -0.2901 2.4595 'International Tables Vol C Tables 4.2.6.8 and 6.1.1.4'

loop_
_geom_angle_atom_site_label_1
_geom_angle_atom_site_label_2
_geom_angle_atom_site_label_3
_geom_angle
C7 O4 C18 115.22(12)
C9 N4 C12 123.24(13)
C9 N4 C16 126.42(13)
C12 N4 C16 110.34(12)
N4 C9 C8 126.23(13)
N4 C9 C10 116.18(13)
C8 C9 C10 117.57(13)
C5 C4 C3 119.21(14)
C5 C4 C20 122.73(14)
C3 C4 C20 118.06(15)
C13 C14 C15 109.29(14)
C2 C1 C6 121.36(15)
C2 C1 Br1 119.15(12)
C6 C1 Br1 119.49(12)
C9 C10 C20 112.62(14)
C3 C2 C1 118.78(16)
C2 C3 C4 120.99(16)
C16 C15 C14 110.35(15)
N2 C11 C8 177.43(17)
O3 C7 O4 121.46(14)
O3 C7 C8 127.98(15)
O4 C7 C8 110.53(13)
N4 C16 C15 112.37(14)
C6 C5 C4 120.21(16)
C9 C8 C11 123.72(13)
C9 C8 C7 122.29(13)
C11 C8 C7 113.73(14)
O17 C20 C4 120.74(15)
O17 C20 C10 121.07(14)
C4 C20 C10 118.18(13)
C12 C13 C14 112.22(14)
O4 C18 C30 107.37(14)
C1 C6 C5 119.43(16)
N4 C12 C13 109.42(15)

loop_
_geom_bond_atom_site_label_1
_geom_bond_atom_site_label_2
_geom_bond_distance
Br1 C1 1.8896(15)
O4 C7 1.3523(19)
O4 C18 1.4505(19)
O3 C7 1.215(2)
N4 C9 1.3350(19)
N4 C12 1.478(2)
N4 C16 1.4772(19)
C9 C8 1.407(2)
C9 C10 1.513(2)
N2 C11 1.152(2)
C4 C5 1.394(2)
C4 C3 1.395(2)
C4 C20 1.496(2)
O17 C20 1.219(2)
C14 C13 1.525(2)
C14 C15 1.525(3)
C1 C2 1.387(2)
C1 C6 1.384(3)
C10 C20 1.511(2)
C2 C3 1.385(2)
C15 C16 1.512(3)
C11 C8 1.422(2)
C7 C8 1.470(2)
C5 C6 1.390(2)
C13 C12 1.520(3)
C18 C30 1.506(3)

loop_
_geom_torsion_atom_site_label_1
_geom_torsion_atom_site_label_2
_geom_torsion_atom_site_label_3
_geom_torsion_atom_site_label_4
_geom_torsion
C12 N4 C9 C8 161.44(16)
C16 N4 C9 C8 -18.9(3)
C12 N4 C9 C10 -20.3(2)
C16 N4 C9 C10 159.30(16)
N4 C9 C10 C20 99.58(17)
C8 C9 C10 C20 -82.04(17)
C6 C1 C2 C3 -0.3(2)
Br1 C1 C2 C3 179.87(12)
C1 C2 C3 C4 0.6(3)
C5 C4 C3 C2 -1.1(2)
C20 C4 C3 C2 178.90(15)
C13 C14 C15 C16 -53.08(19)
C18 O4 C7 O3 -0.7(2)
C18 O4 C7 C8 -178.77(14)
C9 N4 C16 C15 120.59(18)
C12 N4 C16 C15 -59.74(19)
C14 C15 C16 N4 56.73(19)
C3 C4 C5 C6 1.3(2)
C20 C4 C5 C6 -178.71(16)
N4 C9 C8 C11 -3.6(3)
C10 C9 C8 C11 178.23(14)
N4 C9 C8 C7 -177.31(15)
C10 C9 C8 C7 4.5(2)
N2 C11 C8 C9 -157(4)
N2 C11 C8 C7 17(4)
O3 C7 C8 C9 6.2(3)
O4 C7 C8 C9 -175.90(14)
O3 C7 C8 C11 -168.16(18)
O4 C7 C8 C11 9.78(19)
C5 C4 C20 O17 178.21(15)
C3 C4 C20 O17 -1.8(2)
C5 C4 C20 C10 -3.1(2)
C3 C4 C20 C10 176.87(14)
C9 C10 C20 O17 -13.5(2)
C9 C10 C20 C4 167.88(13)
C15 C14 C13 C12 55.0(2)
C7 O4 C18 C30 176.10(15)
C2 C1 C6 C5 0.5(3)
Br1 C1 C6 C5 -179.67(13)
C4 C5 C6 C1 -1.0(3)
C9 N4 C12 C13 -121.44(17)
C16 N4 C12 C13 58.88(18)
C14 C13 C12 N4 -58.02(19)
